data_7201448
loop_
_publ_author_name
'Luo, Jing'
'Qu, Hemi'
'Yin, Jun'
'Zhang, Xiaojie'
'Huang, Kuo-Wei'
'Chi, Chunyan'

_publ_section_title
;
 \p-Conjugated oligothiophene--anthracene co-oligomers: synthesis,
 physical properties, and self-assembly
;
_journal_issue 43
_journal_name_full 'Journal of Materials Chemistry'
_journal_page_first 8202
_journal_paper_doi 10.1039/b911911f
_journal_volume 19
_journal_year 2009
_chemical_formula_sum 'C58 H70 S4'
_chemical_formula_weight 895.38
_chemical_name_systematic
;
?
;
_space_group_IT_number 14
_symmetry_cell_setting monoclinic
_symmetry_space_group_name_Hall '-P 2ybc'
_symmetry_space_group_name_H-M 'P 1 21/c 1'
_atom_sites_solution_hydrogens geom
_atom_sites_solution_primary direct
_atom_sites_solution_secondary difmap
_audit_creation_method SHELXL-97
_cell_angle_alpha 90.00
_cell_angle_beta 92.5160(10)
_cell_angle_gamma 90.00
_cell_formula_units_Z 2
_cell_length_a 5.5798(3)
_cell_length_b 7.4484(4)
_cell_length_c 58.222(3)
_cell_measurement_reflns_used 8295
_cell_measurement_temperature 100(2)
_cell_measurement_theta_max 27.51
_cell_measurement_theta_min 2.76
_cell_volume 2417.4(2)
_computing_cell_refinement 'Bruker SMART'
_computing_data_collection 'Bruker SMART'
_computing_data_reduction 'Bruker SAINT'
_computing_molecular_graphics 'Bruker SHELXTL'
_computing_publication_material 'Bruker SHELXTL'
_computing_structure_refinement 'SHELXL-97 (Sheldrick, 1997)'
_computing_structure_solution 'SHELXS-97 (Sheldrick, 1990)'
_diffrn_ambient_temperature 100(2)
_diffrn_measured_fraction_theta_full 1.000
_diffrn_measured_fraction_theta_max 1.000
_diffrn_measurement_device_type 'CCD area detector'
_diffrn_measurement_method 'phi and omega scans'
_diffrn_radiation_monochromator graphite
_diffrn_radiation_source 'fine-focus sealed tube'
_diffrn_radiation_type MoK\a
_diffrn_radiation_wavelength 0.71073
_diffrn_reflns_av_R_equivalents 0.0425
_diffrn_reflns_av_sigmaI/netI 0.0306
_diffrn_reflns_limit_h_max 7
_diffrn_reflns_limit_h_min -7
_diffrn_reflns_limit_k_max 9
_diffrn_reflns_limit_k_min -9
_diffrn_reflns_limit_l_max 75
_diffrn_reflns_limit_l_min -75
_diffrn_reflns_number 30296
_diffrn_reflns_theta_full 27.50
_diffrn_reflns_theta_max 27.50
_diffrn_reflns_theta_min 1.40
_exptl_absorpt_coefficient_mu 0.235
_exptl_absorpt_correction_T_max 0.9860
_exptl_absorpt_correction_T_min 0.9161
_exptl_absorpt_correction_type multi-scan
_exptl_crystal_colour Orange
_exptl_crystal_density_diffrn 1.230
_exptl_crystal_density_meas ?
_exptl_crystal_density_method .
_exptl_crystal_description Plate
_exptl_crystal_F_000 964
_exptl_crystal_size_max 0.38
_exptl_crystal_size_mid 0.32
_exptl_crystal_size_min 0.06
_refine_diff_density_max 0.641
_refine_diff_density_min -0.401
_refine_diff_density_rms 0.072
_refine_ls_extinction_method none
_refine_ls_goodness_of_fit_ref 1.210
_refine_ls_hydrogen_treatment mixed
_refine_ls_matrix_type full
_refine_ls_number_parameters 281
_refine_ls_number_reflns 5551
_refine_ls_number_restraints 0
_refine_ls_restrained_S_all 1.210
_refine_ls_R_factor_all 0.0660
_refine_ls_R_factor_gt 0.0607
_refine_ls_shift/su_max 0.002
_refine_ls_shift/su_mean 0.000
_refine_ls_structure_factor_coef Fsqd
_refine_ls_weighting_details 'calc w=1/[\s^2^(Fo^2^)+(0.0396P)^2^+3.8641P] where P=(Fo^2^+2Fc^2^)/3'
_refine_ls_weighting_scheme calc
_refine_ls_wR_factor_gt 0.1359
_refine_ls_wR_factor_ref 0.1383
_reflns_number_gt 5093
_reflns_number_total 5551
_reflns_threshold_expression >2sigma(I)
_cod_data_source_file b911911f.txt
_cod_data_source_block 8688
_cod_depositor_comments
;
The following automatic conversions were performed:
'_symmetry_cell_setting' value 'Monoclinic' changed to 'monoclinic'
according to '/home/saulius/struct/CIF-dictionaries/cif_core.dic'
dictionary named 'cif_core.dic' version 2.4.1 from
2010-06-29.

'_exptl_absorpt_correction_type' value 'Multi-scan' changed
to 'multi-scan' according to
'/home/saulius/struct/CIF-dictionaries/cif_core.dic' dictionary named
'cif_core.dic' version 2.4.1 from 2010-06-29.

Automatic conversion script
Id: cif_fix_enum 1527 2010-12-29 10:47:43Z saulius 
;
_cod_original_sg_symbol_H-M P2(1)/c
_cod_database_code 7201448

loop_
_symmetry_equiv_pos_as_xyz
'x, y, z'
'-x, y+1/2, -z+1/2'
'-x, -y, -z'
'x, -y-1/2, z-1/2'

loop_
_atom_site_label
_atom_site_type_symbol
_atom_site_fract_x
_atom_site_fract_y
_atom_site_fract_z
_atom_site_U_iso_or_equiv
_atom_site_adp_type
_atom_site_occupancy
_atom_site_symmetry_multiplicity
_atom_site_calc_flag
_atom_site_refinement_flags
_atom_site_disorder_assembly
_atom_site_disorder_group
S1 S 0.55807(10) -0.35953(8) 0.067416(10) 0.01638(14) Uani 1 1 d . . .
S2 S 0.31981(10) 0.01801(8) 0.119591(10) 0.01862(15) Uani 1 1 d . . .
C1 C 0.3576(4) -0.5373(3) 0.06552(4) 0.0171(5) Uani 1 1 d . . .
C2 C 0.1816(5) -0.5160(3) 0.08100(4) 0.0231(5) Uani 1 1 d . . .
H2 H 0.0541 -0.5990 0.0825 0.028 Uiso 1 1 calc R . .
C3 C 0.2075(4) -0.3585(3) 0.09454(4) 0.0203(5) Uani 1 1 d . . .
H3 H 0.0997 -0.3257 0.1060 0.024 Uiso 1 1 calc R . .
C4 C 0.4039(4) -0.2588(3) 0.08939(4) 0.0150(4) Uani 1 1 d . . .
C5 C 0.4873(4) -0.0907(3) 0.09929(4) 0.0143(4) Uani 1 1 d . . .
C6 C 0.6921(4) 0.0039(3) 0.09564(4) 0.0217(5) Uani 1 1 d . . .
H6 H 0.8092 -0.0333 0.0853 0.026 Uiso 1 1 calc R . .
C7 C 0.7118(4) 0.1636(3) 0.10894(4) 0.0209(5) Uani 1 1 d . . .
H7 H 0.8438 0.2437 0.1083 0.025 Uiso 1 1 calc R . .
C8 C 0.5253(4) 0.1913(3) 0.12268(4) 0.0153(4) Uani 1 1 d . . .
C9 C 0.3734(4) -0.6815(3) 0.04887(4) 0.0215(5) Uani 1 1 d . . .
H9 H 0.2683 -0.7800 0.0509 0.026 Uiso 1 1 calc R . .
C10 C 0.5128(4) -0.6947(3) 0.03136(4) 0.0185(5) Uani 1 1 d . . .
H10 H 0.6238 -0.6007 0.0289 0.022 Uiso 1 1 calc R . .
C11 C 0.5054(4) -0.8500(3) 0.01520(4) 0.0157(4) Uani 1 1 d . . .
C12 C 0.3303(4) -0.8589(3) -0.00290(4) 0.0159(4) Uani 1 1 d . . .
C13 C 0.3250(4) -1.0112(3) -0.01818(4) 0.0154(4) Uani 1 1 d . . .
C14 C 0.1423(4) -1.0168(3) -0.03624(4) 0.0188(5) Uani 1 1 d . . .
H14A H 0.1380 -1.1151 -0.0466 0.023 Uiso 1 1 calc R . .
C15 C -0.0247(4) -0.8851(3) -0.03886(4) 0.0216(5) Uani 1 1 d . . .
H15A H -0.1463 -0.8939 -0.0508 0.026 Uiso 1 1 calc R . .
C16 C -0.0190(4) -0.7349(3) -0.02400(4) 0.0213(5) Uani 1 1 d . . .
H16A H -0.1350 -0.6423 -0.0261 0.026 Uiso 1 1 calc R . .
C17 C 0.1528(4) -0.7226(3) -0.00663(4) 0.0188(5) Uani 1 1 d . . .
H17A H 0.1543 -0.6208 0.0032 0.023 Uiso 1 1 calc R . .
C18 C 0.4836(4) 0.3409(3) 0.13928(4) 0.0178(5) Uani 1 1 d . . .
H18A H 0.4800 0.2903 0.1550 0.021 Uiso 1 1 calc R . .
H18B H 0.3245 0.3949 0.1355 0.021 Uiso 1 1 calc R . .
C19 C 0.6742(4) 0.4885(3) 0.13907(4) 0.0174(5) Uani 1 1 d . . .
H19A H 0.8342 0.4346 0.1424 0.021 Uiso 1 1 calc R . .
H19B H 0.6743 0.5426 0.1235 0.021 Uiso 1 1 calc R . .
C20 C 0.6304(4) 0.6350(3) 0.15667(4) 0.0177(5) Uani 1 1 d . . .
H20A H 0.4693 0.6872 0.1534 0.021 Uiso 1 1 calc R . .
H20B H 0.6313 0.5804 0.1722 0.021 Uiso 1 1 calc R . .
C21 C 0.8161(4) 0.7851(3) 0.15671(4) 0.0180(5) Uani 1 1 d . . .
H21A H 0.8091 0.8443 0.1415 0.022 Uiso 1 1 calc R . .
H21B H 0.9780 0.7323 0.1591 0.022 Uiso 1 1 calc R . .
C22 C 0.7786(4) 0.9263(3) 0.17523(4) 0.0186(5) Uani 1 1 d . . .
H22A H 0.6164 0.9788 0.1728 0.022 Uiso 1 1 calc R . .
H22B H 0.7852 0.8668 0.1904 0.022 Uiso 1 1 calc R . .
C23 C 0.9633(4) 1.0776(3) 0.17549(4) 0.0181(5) Uani 1 1 d . . .
H23A H 0.9551 1.1384 0.1604 0.022 Uiso 1 1 calc R . .
H23B H 1.1257 1.0252 0.1777 0.022 Uiso 1 1 calc R . .
C24 C 0.9262(4) 1.2167(3) 0.19427(4) 0.0190(5) Uani 1 1 d . . .
H24A H 0.7637 1.2688 0.1920 0.023 Uiso 1 1 calc R . .
H24B H 0.9344 1.1557 0.2094 0.023 Uiso 1 1 calc R . .
C25 C 1.1101(4) 1.3685(3) 0.19463(4) 0.0188(5) Uani 1 1 d . . .
H25A H 1.2727 1.3165 0.1969 0.023 Uiso 1 1 calc R . .
H25B H 1.1020 1.4296 0.1795 0.023 Uiso 1 1 calc R . .
C26 C 1.0725(4) 1.5074(3) 0.21341(4) 0.0191(5) Uani 1 1 d . . .
H26A H 0.9090 1.5580 0.2112 0.023 Uiso 1 1 calc R . .
H26B H 1.0824 1.4464 0.2285 0.023 Uiso 1 1 calc R . .
C27 C 1.2531(4) 1.6608(3) 0.21377(4) 0.0179(5) Uani 1 1 d . . .
H27A H 1.4166 1.6108 0.2162 0.021 Uiso 1 1 calc R . .
H27B H 1.2448 1.7214 0.1986 0.021 Uiso 1 1 calc R . .
C28 C 1.2107(4) 1.7990(3) 0.23242(4) 0.0210(5) Uani 1 1 d . . .
H28A H 1.0480 1.8503 0.2298 0.025 Uiso 1 1 calc R . .
H28B H 1.2159 1.7378 0.2475 0.025 Uiso 1 1 calc R . .
C29 C 1.3924(5) 1.9511(4) 0.23321(5) 0.0281(6) Uani 1 1 d . . .
H29A H 1.5528 1.9026 0.2369 0.042 Uiso 1 1 calc R . .
H29B H 1.3506 2.0379 0.2450 0.042 Uiso 1 1 calc R . .
H29C H 1.3912 2.0109 0.2182 0.042 Uiso 1 1 calc R . .

loop_
_atom_site_aniso_label
_atom_site_aniso_U_11
_atom_site_aniso_U_22
_atom_site_aniso_U_33
_atom_site_aniso_U_23
_atom_site_aniso_U_13
_atom_site_aniso_U_12
S1 0.0153(3) 0.0158(3) 0.0183(3) -0.0071(2) 0.0023(2) -0.0015(2)
S2 0.0154(3) 0.0170(3) 0.0237(3) -0.0093(2) 0.0043(2) -0.0025(2)
C1 0.0207(11) 0.0139(11) 0.0165(11) -0.0027(9) 0.0007(9) -0.0023(9)
C2 0.0269(13) 0.0195(12) 0.0233(12) -0.0060(10) 0.0071(10) -0.0079(10)
C3 0.0231(12) 0.0200(12) 0.0182(11) -0.0044(9) 0.0048(9) -0.0010(10)
C4 0.0163(10) 0.0162(11) 0.0127(10) -0.0041(8) 0.0010(8) 0.0045(9)
C5 0.0168(10) 0.0146(11) 0.0116(10) -0.0035(8) -0.0003(8) 0.0030(8)
C6 0.0231(12) 0.0217(12) 0.0207(12) -0.0040(10) 0.0067(9) -0.0004(10)
C7 0.0228(12) 0.0193(12) 0.0209(12) -0.0028(9) 0.0046(9) -0.0059(10)
C8 0.0169(10) 0.0122(10) 0.0166(10) -0.0013(8) -0.0011(8) -0.0011(8)
C9 0.0244(12) 0.0149(11) 0.0254(12) -0.0065(9) 0.0028(10) -0.0052(9)
C10 0.0217(11) 0.0133(11) 0.0205(11) -0.0049(9) 0.0011(9) -0.0022(9)
C11 0.0208(11) 0.0126(10) 0.0141(10) -0.0012(8) 0.0049(8) -0.0033(9)
C12 0.0198(11) 0.0140(11) 0.0140(10) -0.0014(8) 0.0036(8) -0.0018(9)
C13 0.0185(10) 0.0137(11) 0.0141(10) -0.0014(8) 0.0020(8) -0.0021(9)
C14 0.0236(12) 0.0147(11) 0.0180(11) -0.0025(9) -0.0002(9) -0.0018(9)
C15 0.0229(12) 0.0200(12) 0.0214(12) 0.0008(10) -0.0046(9) -0.0015(10)
C16 0.0226(12) 0.0160(11) 0.0252(12) 0.0010(10) 0.0006(10) 0.0047(9)
C17 0.0242(12) 0.0134(11) 0.0188(11) -0.0039(9) 0.0018(9) 0.0016(9)
C18 0.0203(11) 0.0165(11) 0.0169(11) -0.0052(9) 0.0028(9) -0.0012(9)
C19 0.0194(11) 0.0137(11) 0.0191(11) -0.0023(9) 0.0007(9) 0.0006(9)
C20 0.0203(11) 0.0128(11) 0.0199(11) -0.0032(9) 0.0015(9) -0.0013(9)
C21 0.0190(11) 0.0134(11) 0.0214(11) -0.0033(9) 0.0000(9) -0.0011(9)
C22 0.0214(11) 0.0140(11) 0.0203(11) -0.0029(9) 0.0010(9) -0.0012(9)
C23 0.0203(11) 0.0142(11) 0.0198(11) -0.0027(9) 0.0006(9) -0.0005(9)
C24 0.0224(11) 0.0152(11) 0.0195(11) -0.0033(9) 0.0015(9) -0.0014(9)
C25 0.0212(11) 0.0157(11) 0.0195(11) -0.0025(9) 0.0011(9) -0.0011(9)
C26 0.0227(11) 0.0154(11) 0.0193(11) -0.0031(9) 0.0014(9) -0.0021(9)
C27 0.0215(11) 0.0153(11) 0.0168(11) -0.0017(9) 0.0001(9) -0.0029(9)
C28 0.0243(12) 0.0187(12) 0.0199(11) -0.0045(9) -0.0002(9) -0.0015(10)
C29 0.0337(14) 0.0211(13) 0.0291(14) -0.0086(11) -0.0011(11) -0.0072(11)

loop_
_atom_type_symbol
_atom_type_description
_atom_type_scat_dispersion_real
_atom_type_scat_dispersion_imag
_atom_type_scat_source
C C 0.0033 0.0016 'International Tables Vol C Tables 4.2.6.8 and 6.1.1.4'
H H 0.0000 0.0000 'International Tables Vol C Tables 4.2.6.8 and 6.1.1.4'
S S 0.1246 0.1234 'International Tables Vol C Tables 4.2.6.8 and 6.1.1.4'

loop_
_geom_angle_atom_site_label_1
_geom_angle_atom_site_label_2
_geom_angle_atom_site_label_3
_geom_angle
_geom_angle_site_symmetry_1
_geom_angle_site_symmetry_3
_geom_angle_publ_flag
C1 S1 C4 92.15(11) . . ?
C8 S2 C5 92.55(11) . . ?
C2 C1 C9 126.2(2) . . ?
C2 C1 S1 110.41(18) . . ?
C9 C1 S1 123.34(18) . . ?
C1 C2 C3 113.8(2) . . ?
C4 C3 C2 113.0(2) . . ?
C3 C4 C5 129.0(2) . . ?
C3 C4 S1 110.70(17) . . ?
C5 C4 S1 120.30(17) . . ?
C6 C5 C4 129.8(2) . . ?
C6 C5 S2 110.10(17) . . ?
C4 C5 S2 120.04(17) . . ?
C5 C6 C7 113.1(2) . . ?
C8 C7 C6 114.0(2) . . ?
C7 C8 C18 129.7(2) . . ?
C7 C8 S2 110.32(18) . . ?
C18 C8 S2 120.00(17) . . ?
C10 C9 C1 129.0(2) . . ?
C9 C10 C11 123.2(2) . . ?
C13 C11 C12 119.9(2) 3_635 . ?
C13 C11 C10 119.5(2) 3_635 . ?
C12 C11 C10 120.6(2) . . ?
C11 C12 C17 122.3(2) . . ?
C11 C12 C13 119.6(2) . . ?
C17 C12 C13 118.1(2) . . ?
C11 C13 C14 121.5(2) 3_635 . ?
C11 C13 C12 120.5(2) 3_635 . ?
C14 C13 C12 118.1(2) . . ?
C15 C14 C13 121.6(2) . . ?
C14 C15 C16 120.4(2) . . ?
C17 C16 C15 120.2(2) . . ?
C16 C17 C12 121.6(2) . . ?
C8 C18 C19 113.62(19) . . ?
C20 C19 C18 112.14(19) . . ?
C21 C20 C19 113.40(19) . . ?
C20 C21 C22 113.08(19) . . ?
C23 C22 C21 113.69(19) . . ?
C22 C23 C24 113.27(19) . . ?
C25 C24 C23 113.6(2) . . ?
C26 C25 C24 113.5(2) . . ?
C27 C26 C25 114.0(2) . . ?
C28 C27 C26 113.2(2) . . ?
C29 C28 C27 113.6(2) . . ?

loop_
_geom_bond_atom_site_label_1
_geom_bond_atom_site_label_2
_geom_bond_distance
_geom_bond_site_symmetry_2
_geom_bond_publ_flag
S1 C1 1.733(2) . ?
S1 C4 1.742(2) . ?
S2 C8 1.731(2) . ?
S2 C5 1.739(2) . ?
C1 C2 1.371(3) . ?
C1 C9 1.453(3) . ?
C2 C3 1.417(3) . ?
C3 C4 1.368(3) . ?
C4 C5 1.447(3) . ?
C5 C6 1.367(3) . ?
C6 C7 1.421(3) . ?
C7 C8 1.356(3) . ?
C8 C18 1.500(3) . ?
C9 C10 1.313(3) . ?
C10 C11 1.490(3) . ?
C11 C13 1.407(3) 3_635 ?
C11 C12 1.407(3) . ?
C12 C17 1.428(3) . ?
C12 C13 1.441(3) . ?
C13 C11 1.407(3) 3_635 ?
C13 C14 1.433(3) . ?
C14 C15 1.357(3) . ?
C15 C16 1.414(3) . ?
C16 C17 1.366(3) . ?
C18 C19 1.530(3) . ?
C19 C20 1.525(3) . ?
C20 C21 1.524(3) . ?
C21 C22 1.527(3) . ?
C22 C23 1.527(3) . ?
C23 C24 1.527(3) . ?
C24 C25 1.526(3) . ?
C25 C26 1.526(3) . ?
C26 C27 1.523(3) . ?
C27 C28 1.523(3) . ?
C28 C29 1.520(3) . ?
